data_7712339
loop_
_publ_author_name
'Cai, Jiamin'
'Zhang, Jie'
'Zhou, Xigeng'

_publ_section_title
;
 Selective Si&#x2212;C(sp3) Bond Cleavage of Silyl&#x2212;Bridged Amido
 Alkyl Ligand in an Yttrium Complex
;
_journal_name_full 'Dalton Transactions'
_journal_paper_doi 10.1039/D3DT00149K
_journal_year 2023
_chemical_formula_moiety 'C40 H62 B N8 O2 Si3 Y'
_chemical_formula_sum 'C40 H62 B N8 O2 Si3 Y'
_chemical_formula_weight 870.96
_space_group_crystal_system triclinic
_space_group_IT_number 2
_space_group_name_Hall '-P 1'
_space_group_name_H-M_alt 'P -1'
_atom_sites_solution_hydrogens mixed
_atom_sites_solution_primary dual
_audit_creation_date 2022-09-24
_audit_creation_method
;
Olex2 1.3
(compiled 2020.11.12 svn.r5f609507 for OlexSys, GUI svn.r6408)
;
_audit_update_record
;
2022-09-26 deposited with the CCDC.	2023-02-20 downloaded from the CCDC.
;
_cell_angle_alpha 98.8250(10)
_cell_angle_beta 92.4230(10)
_cell_angle_gamma 96.4810(10)
_cell_formula_units_Z 2
_cell_length_a 9.7543(3)
_cell_length_b 10.6068(3)
_cell_length_c 22.0190(7)
_cell_measurement_reflns_used 9863
_cell_measurement_temperature 173.0
_cell_measurement_theta_max 51.286
_cell_measurement_theta_min 3.836
_cell_volume 2232.65(12)
_computing_cell_refinement 'SAINT V8.38A (Bruker, 2018)'
_computing_data_reduction 'SAINT V8.38A (Bruker, 2018)'
_computing_molecular_graphics 'Olex2 1.3 (Dolomanov et al., 2009)'
_computing_publication_material 'Olex2 1.3 (Dolomanov et al., 2009)'
_computing_structure_refinement 'SHELXL 2018/3 (Sheldrick, 2015)'
_computing_structure_solution 'SHELXT 2018/2 (Sheldrick, 2018)'
_diffrn_ambient_temperature 173.0
_diffrn_detector 'Bruker APEX2 area detector'
_diffrn_detector_area_resol_mean 7.9
_diffrn_detector_type 'CCD area detector'
_diffrn_measured_fraction_theta_full 0.994
_diffrn_measured_fraction_theta_max 0.994
_diffrn_measurement_device 'three-circle diffractometer'
_diffrn_radiation_monochromator 'mirror optics'
_diffrn_radiation_probe x-ray
_diffrn_radiation_type GaK\a
_diffrn_radiation_wavelength 1.34138
_diffrn_reflns_av_R_equivalents 0.0692
_diffrn_reflns_av_unetI/netI 0.0613
_diffrn_reflns_Laue_measured_fraction_full 0.994
_diffrn_reflns_Laue_measured_fraction_max 0.994
_diffrn_reflns_limit_h_max 11
_diffrn_reflns_limit_h_min -11
_diffrn_reflns_limit_k_max 12
_diffrn_reflns_limit_k_min -12
_diffrn_reflns_limit_l_max 25
_diffrn_reflns_limit_l_min -25
_diffrn_reflns_number 27407
_diffrn_reflns_point_group_measured_fraction_full 0.994
_diffrn_reflns_point_group_measured_fraction_max 0.994
_diffrn_reflns_theta_full 51.374
_diffrn_reflns_theta_max 51.374
_diffrn_reflns_theta_min 3.836
_diffrn_source 'microfocus sealed X-ray tube'
_diffrn_source_current 2.86
_diffrn_source_power 0.1999426
_diffrn_source_type 'Incoatec I\ms'
_diffrn_source_voltage 69.91
_diffrn_standards_number 0
_exptl_absorpt_coefficient_mu 1.953
_exptl_absorpt_correction_T_max 0.7501
_exptl_absorpt_correction_T_min 0.2934
_exptl_crystal_colour colourless
_exptl_crystal_colour_primary colourless
_exptl_crystal_density_diffrn 1.296
_exptl_crystal_description block
_exptl_crystal_F_000 920
_exptl_crystal_size_max 0.22
_exptl_crystal_size_mid 0.12
_exptl_crystal_size_min 0.07
_refine_diff_density_max 1.288
_refine_diff_density_min -0.875
_refine_diff_density_rms 0.097
_refine_ls_extinction_method none
_refine_ls_goodness_of_fit_ref 1.080
_refine_ls_hydrogen_treatment mixed
_refine_ls_matrix_type full
_refine_ls_number_parameters 514
_refine_ls_number_reflns 7355
_refine_ls_number_restraints 0
_refine_ls_restrained_S_all 1.080
_refine_ls_R_factor_all 0.0579
_refine_ls_R_factor_gt 0.0499
_refine_ls_shift/su_max 0.000
_refine_ls_shift/su_mean 0.000
_refine_ls_structure_factor_coef Fsqd
_refine_ls_weighting_details 'w=1/[\s^2^(Fo^2^)+(0.0842P)^2^+0.6425P] where P=(Fo^2^+2Fc^2^)/3'
_refine_ls_weighting_scheme calc
_refine_ls_wR_factor_gt 0.1362
_refine_ls_wR_factor_ref 0.1429
_reflns_Friedel_coverage 0.000
_reflns_number_gt 6303
_reflns_number_total 7355
_reflns_threshold_expression 'I > 2\s(I)'
_cod_data_source_file d3dt00149k2.cif
_cod_data_source_block ga_220227a
_cod_database_code 7712339
_shelx_shelxl_version_number 2018/3
_shelx_space_group_comment
;
The symmetry employed for this shelxl refinement is uniquely defined
by the following loop, which should always be used as a source of
symmetry information in preference to the above space-group names.
They are only intended as comments.
;
_shelx_estimated_absorpt_t_max 0.875
_shelx_estimated_absorpt_t_min 0.673
_olex2_refinement_description
;
1. Fixed Uiso
 At 1.2 times of:
  All B(H) groups, All C(H) groups, All C(H,H) groups, All Si(H,H) groups
 At 1.5 times of:
  All C(H,H,H) groups
2.a Ternary CH refined with riding coordinates:
 C26(H26), B1(H1)
2.b Secondary CH2 refined with riding coordinates:
 C33(H33a,H33b), C19(H19a,H19b), C17(H17a,H17b), C16(H16a,H16b), C18(H18a,H18b)
2.c Aromatic/amide H refined with riding coordinates:
 C3(H3), C8(H8), C13(H13), C39(H39), C28(H28), C32(H32), C35(H35), C38(H38),
 C29(H29), C36(H36), C31(H31), C30(H30)
2.d Idealised Me refined as rotating group:
 C5(H5a,H5b,H5c), C21(H21a,H21b,H21c), C23(H23a,H23b,H23c), C10(H10a,H10b,
 H10c), C1(H1c,H1d,H1e), C6(H6a,H6b,H6c), C15(H15a,H15b,H15c), C24(H24a,H24b,
 H24c), C11(H11a,H11b,H11c), C22(H22a,H22b,H22c), C20(H20a,H20b,H20c), C40(H40a,
 H40b,H40c)
;
_olex2_submission_special_instructions 'No special instructions were received'

loop_
_space_group_symop_operation_xyz
'x, y, z'
'-x, -y, -z'

loop_
_atom_site_label
_atom_site_type_symbol
_atom_site_fract_x
_atom_site_fract_y
_atom_site_fract_z
_atom_site_U_iso_or_equiv
_atom_site_adp_type
_atom_site_occupancy
_atom_site_site_symmetry_order
_atom_site_calc_flag
_atom_site_refinement_flags_posn
_atom_site_refinement_flags_adp
_atom_site_refinement_flags_occupancy
_atom_site_disorder_assembly
_atom_site_disorder_group
Y1 Y 0.37680(3) 0.42741(2) 0.22918(2) 0.02925(13) Uani 1 1 d . . . . .
Si2 Si 0.54416(10) 0.68981(9) 0.26945(4) 0.0350(2) Uani 1 1 d . . . . .
Si3 Si 0.46888(11) 0.67709(9) 0.13367(4) 0.0384(3) Uani 1 1 d . . . . .
Si1 Si 0.11738(11) 0.48510(10) 0.34317(5) 0.0445(3) Uani 1 1 d . . . . .
H1A H 0.030(4) 0.427(4) 0.2912(18) 0.053 Uiso 1 1 d . U . . .
H1B H 0.100(4) 0.391(4) 0.3852(17) 0.053 Uiso 1 1 d . U . . .
O2 O 0.5657(2) 0.3005(2) 0.24546(11) 0.0419(6) Uani 1 1 d . . . . .
N2 N 0.2973(3) 0.2109(2) 0.09762(12) 0.0316(6) Uani 1 1 d . . . . .
N8 N 0.4680(3) 0.6133(2) 0.20035(12) 0.0327(6) Uani 1 1 d . . . . .
N1 N 0.4026(3) 0.2991(3) 0.12706(12) 0.0341(6) Uani 1 1 d . . . . .
N6 N 0.1051(3) 0.3422(3) 0.12752(12) 0.0321(6) Uani 1 1 d . . . . .
N4 N 0.1503(3) 0.1574(2) 0.18362(12) 0.0332(6) Uani 1 1 d . . . . .
N3 N 0.2362(3) 0.2162(2) 0.23327(12) 0.0332(6) Uani 1 1 d . . . . .
N5 N 0.1534(3) 0.4386(2) 0.17582(12) 0.0323(6) Uani 1 1 d . . . . .
N7 N 0.2806(3) 0.5124(3) 0.31907(13) 0.0365(7) Uani 1 1 d . . . . .
C4 C 0.3435(4) 0.1440(3) 0.04656(15) 0.0373(8) Uani 1 1 d . . . . .
C3 C 0.4787(4) 0.1887(3) 0.04306(16) 0.0402(8) Uani 1 1 d . . . . .
H3 H 0.538365 0.159380 0.012344 0.048 Uiso 1 1 calc R U . . .
C9 C 0.0790(4) 0.0482(3) 0.19685(16) 0.0370(8) Uani 1 1 d . . . . .
C2 C 0.5124(4) 0.2853(3) 0.09309(16) 0.0376(8) Uani 1 1 d . . . . .
C26 C 0.5225(4) 0.5767(3) 0.32655(15) 0.0375(8) Uani 1 1 d . . . . .
H26 H 0.609134 0.544428 0.340444 0.045 Uiso 1 1 calc R U . . .
C25 C 0.4045(4) 0.5319(3) 0.35221(15) 0.0375(8) Uani 1 1 d . . . . .
C8 C 0.1198(4) 0.0369(3) 0.25615(17) 0.0416(9) Uani 1 1 d . . . . .
H8 H 0.087362 -0.029612 0.278283 0.050 Uiso 1 1 calc R U . . .
C14 C 0.0136(3) 0.3859(3) 0.09007(16) 0.0364(8) Uani 1 1 d . . . . .
C5 C 0.2534(4) 0.0417(4) 0.00451(17) 0.0488(10) Uani 1 1 d . . . . .
H5A H 0.219586 -0.026757 0.027334 0.073 Uiso 1 1 calc R U . . .
H5B H 0.306526 0.006178 -0.029445 0.073 Uiso 1 1 calc R U . . .
H5C H 0.174642 0.078318 -0.012050 0.073 Uiso 1 1 calc R U . . .
C7 C 0.2176(4) 0.1416(3) 0.27727(16) 0.0383(8) Uani 1 1 d . . . . .
C21 C 0.3731(4) 0.5675(4) 0.06738(16) 0.0418(9) Uani 1 1 d . . . . .
H21A H 0.422053 0.492161 0.056500 0.063 Uiso 1 1 calc R U . . .
H21B H 0.367104 0.612902 0.031995 0.063 Uiso 1 1 calc R U . . .
H21C H 0.279744 0.539666 0.078779 0.063 Uiso 1 1 calc R U . . .
C12 C 0.0867(3) 0.5394(3) 0.16848(16) 0.0356(8) Uani 1 1 d . . . . .
O1 O 0.2811(5) 0.9151(4) 0.59081(17) 0.1002(13) Uani 1 1 d . . . . .
C13 C -0.0005(4) 0.5108(3) 0.11565(17) 0.0402(8) Uani 1 1 d . . . . .
H13 H -0.058520 0.566107 0.100070 0.048 Uiso 1 1 calc R U . . .
C23 C 0.4696(5) 0.8401(3) 0.30108(19) 0.0518(10) Uani 1 1 d . . . . .
H23A H 0.489403 0.904874 0.274315 0.078 Uiso 1 1 calc R U . . .
H23B H 0.511106 0.873210 0.342580 0.078 Uiso 1 1 calc R U . . .
H23C H 0.369349 0.820756 0.302864 0.078 Uiso 1 1 calc R U . . .
C10 C -0.0197(4) -0.0397(4) 0.15131(19) 0.0485(10) Uani 1 1 d . . . . .
H10A H -0.084966 0.010153 0.133364 0.073 Uiso 1 1 calc R U . . .
H10B H -0.070533 -0.104134 0.172071 0.073 Uiso 1 1 calc R U . . .
H10C H 0.031725 -0.082870 0.118617 0.073 Uiso 1 1 calc R U . . .
C1 C 0.6457(4) 0.3705(4) 0.10995(18) 0.0463(9) Uani 1 1 d . . . . .
H1C H 0.634921 0.433892 0.146276 0.069 Uiso 1 1 calc R U . . .
H1D H 0.671010 0.415122 0.075473 0.069 Uiso 1 1 calc R U . . .
H1E H 0.718441 0.318483 0.119139 0.069 Uiso 1 1 calc R U . . .
C27 C 0.0495(4) 0.6307(4) 0.38364(16) 0.0428(9) Uani 1 1 d . . . . .
C6 C 0.2975(5) 0.1732(4) 0.33781(17) 0.0493(10) Uani 1 1 d . . . . .
H6A H 0.235829 0.200501 0.370012 0.074 Uiso 1 1 calc R U . . .
H6B H 0.371702 0.242928 0.336301 0.074 Uiso 1 1 calc R U . . .
H6C H 0.337528 0.097105 0.347003 0.074 Uiso 1 1 calc R U . . .
C33 C 0.4143(4) 0.4982(4) 0.41754(16) 0.0464(9) Uani 1 1 d . . . . .
H33A H 0.350258 0.419768 0.419474 0.056 Uiso 1 1 calc R U . . .
H33B H 0.509402 0.479954 0.427341 0.056 Uiso 1 1 calc R U . . .
C34 C 0.3785(4) 0.6072(4) 0.46456(16) 0.0464(9) Uani 1 1 d . . . . .
C15 C -0.0490(4) 0.3085(4) 0.03126(17) 0.0498(10) Uani 1 1 d . . . . .
H15A H -0.105564 0.360732 0.009867 0.075 Uiso 1 1 calc R U . . .
H15B H -0.107209 0.232653 0.040065 0.075 Uiso 1 1 calc R U . . .
H15C H 0.024496 0.281038 0.005137 0.075 Uiso 1 1 calc R U . . .
C39 C 0.2632(5) 0.5942(4) 0.49809(17) 0.0524(10) Uani 1 1 d . . . . .
H39 H 0.206377 0.513888 0.491894 0.063 Uiso 1 1 calc R U . . .
C28 C -0.0755(4) 0.6200(4) 0.41055(19) 0.0551(11) Uani 1 1 d . . . . .
H28 H -0.127249 0.537477 0.407007 0.066 Uiso 1 1 calc R U . . .
B1 B 0.1516(4) 0.2068(4) 0.12137(18) 0.0337(9) Uani 1 1 d . . . . .
H1 H 0.086566 0.146674 0.090950 0.040 Uiso 1 1 calc R U . . .
C32 C 0.1207(5) 0.7537(4) 0.38948(19) 0.0547(11) Uani 1 1 d . . . . .
H32 H 0.207386 0.765883 0.371751 0.066 Uiso 1 1 calc R U . . .
C19 C 0.5560(4) 0.1618(3) 0.2302(2) 0.0545(11) Uani 1 1 d . . . . .
H19A H 0.483728 0.129481 0.196764 0.065 Uiso 1 1 calc R U . . .
H19B H 0.532401 0.121234 0.266611 0.065 Uiso 1 1 calc R U . . .
C24 C 0.7355(4) 0.7331(4) 0.26902(19) 0.0526(10) Uani 1 1 d . . . . .
H24A H 0.775648 0.751557 0.311455 0.079 Uiso 1 1 calc R U . . .
H24B H 0.754667 0.809338 0.249167 0.079 Uiso 1 1 calc R U . . .
H24C H 0.776309 0.661240 0.246218 0.079 Uiso 1 1 calc R U . . .
C11 C 0.1083(4) 0.6611(3) 0.21375(18) 0.0445(9) Uani 1 1 d . . . . .
H11A H 0.097405 0.734117 0.192342 0.067 Uiso 1 1 calc R U . . .
H11B H 0.201662 0.671390 0.233572 0.067 Uiso 1 1 calc R U . . .
H11C H 0.040130 0.657548 0.245064 0.067 Uiso 1 1 calc R U . . .
C22 C 0.6488(4) 0.7200(4) 0.10976(19) 0.0607(12) Uani 1 1 d . . . . .
H22A H 0.686195 0.805340 0.131526 0.091 Uiso 1 1 calc R U . . .
H22B H 0.646121 0.720503 0.065260 0.091 Uiso 1 1 calc R U . . .
H22C H 0.707781 0.656398 0.120030 0.091 Uiso 1 1 calc R U . . .
C35 C 0.4594(5) 0.7254(4) 0.47538(19) 0.0578(11) Uani 1 1 d . . . . .
H35 H 0.539259 0.738776 0.452818 0.069 Uiso 1 1 calc R U . . .
C17 C 0.7949(4) 0.2484(4) 0.2361(2) 0.0578(11) Uani 1 1 d . . . . .
H17A H 0.841853 0.285480 0.202735 0.069 Uiso 1 1 calc R U . . .
H17B H 0.865597 0.225203 0.264642 0.069 Uiso 1 1 calc R U . . .
C37 C 0.3076(6) 0.8090(5) 0.5506(2) 0.0677(13) Uani 1 1 d . . . . .
C38 C 0.2263(5) 0.6943(4) 0.54083(18) 0.0603(12) Uani 1 1 d . . . . .
H38 H 0.145357 0.682239 0.562788 0.072 Uiso 1 1 calc R U . . .
C16 C 0.7063(4) 0.3436(4) 0.2704(2) 0.0569(11) Uani 1 1 d . . . . .
H16A H 0.713922 0.342122 0.315249 0.068 Uiso 1 1 calc R U . . .
H16B H 0.735684 0.432155 0.263004 0.068 Uiso 1 1 calc R U . . .
C29 C -0.1284(5) 0.7240(5) 0.4423(2) 0.0637(12) Uani 1 1 d . . . . .
H29 H -0.214527 0.712738 0.460634 0.076 Uiso 1 1 calc R U . . .
C36 C 0.4252(6) 0.8244(5) 0.5188(2) 0.0729(14) Uani 1 1 d . . . . .
H36 H 0.483732 0.903759 0.526650 0.087 Uiso 1 1 calc R U . . .
C20 C 0.3858(6) 0.8301(4) 0.1387(2) 0.0716(14) Uani 1 1 d . . . . .
H20A H 0.285509 0.810164 0.139884 0.107 Uiso 1 1 calc R U . . .
H20B H 0.406804 0.871013 0.102638 0.107 Uiso 1 1 calc R U . . .
H20C H 0.422049 0.888603 0.176199 0.107 Uiso 1 1 calc R U . . .
C31 C 0.0669(6) 0.8584(5) 0.4208(2) 0.0684(13) Uani 1 1 d . . . . .
H31 H 0.116441 0.941734 0.423687 0.082 Uiso 1 1 calc R U . . .
C30 C -0.0557(6) 0.8438(5) 0.4474(2) 0.0700(14) Uani 1 1 d . . . . .
H30 H -0.090881 0.916278 0.469365 0.084 Uiso 1 1 calc R U . . .
C18 C 0.6933(5) 0.1323(4) 0.2100(3) 0.0784(16) Uani 1 1 d . . . . .
H18A H 0.692640 0.116402 0.164516 0.094 Uiso 1 1 calc R U . . .
H18B H 0.718573 0.054953 0.225780 0.094 Uiso 1 1 calc R U . . .
C40 C 0.1576(9) 0.9045(6) 0.6213(3) 0.117(3) Uani 1 1 d . . . . .
H40A H 0.079696 0.875267 0.590915 0.176 Uiso 1 1 calc R U . . .
H40B H 0.144693 0.988475 0.644382 0.176 Uiso 1 1 calc R U . . .
H40C H 0.162339 0.842307 0.649688 0.176 Uiso 1 1 calc R U . . .

loop_
_atom_site_aniso_label
_atom_site_aniso_U_11
_atom_site_aniso_U_22
_atom_site_aniso_U_33
_atom_site_aniso_U_23
_atom_site_aniso_U_13
_atom_site_aniso_U_12
Y1 0.0344(2) 0.02292(19) 0.02956(19) 0.00497(12) -0.00555(13) 0.00154(13)
Si2 0.0395(6) 0.0282(5) 0.0351(5) 0.0051(4) -0.0085(4) -0.0014(4)
Si3 0.0436(6) 0.0353(5) 0.0370(5) 0.0140(4) -0.0064(4) 0.0000(4)
Si1 0.0452(6) 0.0390(6) 0.0475(6) 0.0039(5) 0.0058(5) -0.0001(5)
O2 0.0409(14) 0.0297(13) 0.0534(15) 0.0050(11) -0.0148(12) 0.0062(11)
N2 0.0370(16) 0.0265(14) 0.0292(14) 0.0021(11) -0.0060(12) 0.0012(12)
N8 0.0375(16) 0.0238(14) 0.0350(15) 0.0062(11) -0.0083(12) -0.0015(12)
N1 0.0333(16) 0.0315(15) 0.0356(15) 0.0030(12) -0.0026(13) 0.0011(12)
N6 0.0306(15) 0.0336(15) 0.0326(15) 0.0083(12) -0.0056(12) 0.0043(12)
N4 0.0376(16) 0.0242(14) 0.0367(15) 0.0053(12) -0.0031(12) 0.0007(12)
N3 0.0406(17) 0.0256(14) 0.0318(15) 0.0055(12) -0.0051(12) -0.0016(12)
N5 0.0341(16) 0.0258(14) 0.0359(15) 0.0037(12) -0.0031(12) 0.0021(12)
N7 0.0392(17) 0.0309(15) 0.0385(16) 0.0050(12) -0.0029(13) 0.0033(13)
C4 0.046(2) 0.0329(18) 0.0336(18) 0.0043(15) -0.0035(16) 0.0107(16)
C3 0.044(2) 0.043(2) 0.0360(19) 0.0058(16) 0.0045(16) 0.0128(17)
C9 0.038(2) 0.0275(18) 0.047(2) 0.0091(15) 0.0026(16) 0.0031(15)
C2 0.036(2) 0.040(2) 0.0385(19) 0.0101(16) 0.0004(16) 0.0074(16)
C26 0.043(2) 0.0312(18) 0.0363(18) 0.0043(15) -0.0105(16) 0.0043(16)
C25 0.051(2) 0.0286(18) 0.0323(18) 0.0044(14) -0.0070(16) 0.0064(16)
C8 0.053(2) 0.0276(18) 0.046(2) 0.0120(16) 0.0043(17) 0.0042(16)
C14 0.0266(18) 0.042(2) 0.0404(19) 0.0096(16) -0.0054(15) 0.0032(15)
C5 0.058(3) 0.044(2) 0.040(2) -0.0069(17) -0.0059(18) 0.0071(19)
C7 0.049(2) 0.0291(18) 0.0383(19) 0.0076(15) -0.0002(16) 0.0072(16)
C21 0.040(2) 0.051(2) 0.0359(19) 0.0168(17) -0.0041(16) 0.0003(17)
C12 0.0287(18) 0.0330(19) 0.047(2) 0.0115(16) 0.0007(15) 0.0049(15)
O1 0.151(4) 0.072(2) 0.069(2) -0.0205(19) 0.006(3) 0.021(3)
C13 0.0307(19) 0.040(2) 0.051(2) 0.0129(17) -0.0065(16) 0.0072(16)
C23 0.072(3) 0.033(2) 0.048(2) 0.0035(17) -0.003(2) 0.0024(19)
C10 0.041(2) 0.038(2) 0.064(3) 0.0129(19) -0.0084(19) -0.0103(17)
C1 0.039(2) 0.050(2) 0.049(2) 0.0085(18) 0.0025(17) 0.0010(18)
C27 0.046(2) 0.047(2) 0.0355(19) 0.0066(16) -0.0029(17) 0.0064(18)
C6 0.072(3) 0.035(2) 0.041(2) 0.0114(17) -0.0088(19) 0.0036(19)
C33 0.061(3) 0.046(2) 0.0348(19) 0.0133(17) -0.0006(18) 0.0104(19)
C34 0.058(3) 0.048(2) 0.0338(19) 0.0116(17) -0.0101(18) 0.0045(19)
C15 0.045(2) 0.059(3) 0.045(2) 0.0072(19) -0.0150(18) 0.0129(19)
C39 0.065(3) 0.051(2) 0.040(2) 0.0085(18) 0.000(2) 0.002(2)
C28 0.053(3) 0.059(3) 0.052(2) 0.006(2) 0.004(2) 0.006(2)
B1 0.037(2) 0.027(2) 0.034(2) 0.0039(16) -0.0069(17) -0.0017(16)
C32 0.063(3) 0.050(2) 0.050(2) 0.0041(19) 0.010(2) 0.006(2)
C19 0.058(3) 0.0259(19) 0.080(3) 0.0080(19) 0.000(2) 0.0104(18)
C24 0.049(2) 0.053(2) 0.052(2) 0.0111(19) -0.0080(19) -0.0095(19)
C11 0.043(2) 0.0317(19) 0.058(2) 0.0051(17) -0.0072(18) 0.0089(16)
C22 0.052(3) 0.076(3) 0.054(2) 0.031(2) -0.010(2) -0.019(2)
C35 0.063(3) 0.061(3) 0.045(2) 0.005(2) -0.010(2) -0.004(2)
C17 0.043(2) 0.054(3) 0.075(3) 0.005(2) -0.014(2) 0.013(2)
C37 0.102(4) 0.056(3) 0.041(2) -0.004(2) -0.001(3) 0.013(3)
C38 0.081(3) 0.065(3) 0.036(2) 0.008(2) 0.001(2) 0.017(3)
C16 0.049(2) 0.047(2) 0.071(3) 0.003(2) -0.021(2) 0.005(2)
C29 0.048(3) 0.083(4) 0.060(3) 0.004(2) 0.007(2) 0.018(2)
C36 0.093(4) 0.056(3) 0.059(3) -0.003(2) -0.016(3) -0.008(3)
C20 0.121(4) 0.046(3) 0.054(3) 0.022(2) -0.002(3) 0.022(3)
C31 0.097(4) 0.049(3) 0.060(3) 0.004(2) 0.011(3) 0.015(3)
C30 0.092(4) 0.063(3) 0.057(3) 0.000(2) 0.003(3) 0.030(3)
C18 0.057(3) 0.050(3) 0.123(5) -0.006(3) -0.008(3) 0.014(2)
C40 0.204(8) 0.092(4) 0.069(4) 0.008(3) 0.042(5) 0.069(5)

loop_
_atom_type_symbol
_atom_type_description
_atom_type_scat_dispersion_real
_atom_type_scat_dispersion_imag
_atom_type_scat_source
C C 0.0137 0.0067 'International Tables Vol C Tables 4.2.6.8 and 6.1.1.4'
H H 0.0000 0.0000 'International Tables Vol C Tables 4.2.6.8 and 6.1.1.4'
B B 0.0070 0.0029 'International Tables Vol C Tables 4.2.6.8 and 6.1.1.4'
N N 0.0241 0.0134 'International Tables Vol C Tables 4.2.6.8 and 6.1.1.4'
O O 0.0389 0.0241 'International Tables Vol C Tables 4.2.6.8 and 6.1.1.4'
Si Si 0.2153 0.2529 'International Tables Vol C Tables 4.2.6.8 and 6.1.1.4'
Y Y -0.4654 1.5873 'International Tables Vol C Tables 4.2.6.8 and 6.1.1.4'

loop_
_geom_angle_atom_site_label_1
_geom_angle_atom_site_label_2
_geom_angle_atom_site_label_3
_geom_angle
_geom_angle_site_symmetry_1
_geom_angle_site_symmetry_3
_geom_angle_publ_flag
O2 Y1 Si2 96.28(6) . . ?
O2 Y1 N1 74.80(8) . . ?
O2 Y1 N3 81.23(8) . . ?
O2 Y1 N5 147.67(8) . . ?
O2 Y1 C26 78.59(9) . . ?
O2 Y1 C25 89.40(9) . . ?
N8 Y1 Si2 33.54(7) . . ?
N8 Y1 O2 108.11(9) . . ?
N8 Y1 N1 93.19(9) . . ?
N8 Y1 N3 163.91(9) . . ?
N8 Y1 N5 91.37(9) . . ?
N8 Y1 N7 98.80(10) . . ?
N8 Y1 C26 70.79(10) . . ?
N8 Y1 C25 92.50(10) . . ?
N1 Y1 Si2 121.11(7) . . ?
N1 Y1 N3 76.34(9) . . ?
N1 Y1 C26 142.69(10) . . ?
N1 Y1 C25 164.18(10) . . ?
N3 Y1 Si2 161.29(6) . . ?
N3 Y1 C26 124.74(9) . . ?
N3 Y1 C25 100.82(10) . . ?
N5 Y1 Si2 113.28(6) . . ?
N5 Y1 N1 78.69(9) . . ?
N5 Y1 N3 74.77(9) . . ?
N5 Y1 C26 133.17(10) . . ?
N5 Y1 C25 115.93(10) . . ?
N7 Y1 Si2 75.35(7) . . ?
N7 Y1 O2 114.31(9) . . ?
N7 Y1 N1 161.36(10) . . ?
N7 Y1 N3 88.70(9) . . ?
N7 Y1 N5 86.77(9) . . ?
N7 Y1 C26 55.65(11) . . ?
N7 Y1 C25 29.60(10) . . ?
C26 Y1 Si2 37.31(7) . . ?
C26 Y1 C25 29.11(11) . . ?
C25 Y1 Si2 60.52(8) . . ?
N8 Si2 Y1 47.07(9) . . ?
N8 Si2 C26 108.26(14) . . ?
N8 Si2 C23 114.18(17) . . ?
N8 Si2 C24 114.19(17) . . ?
C26 Si2 Y1 61.32(11) . . ?
C26 Si2 C23 107.92(17) . . ?
C26 Si2 C24 104.63(18) . . ?
C23 Si2 Y1 124.84(14) . . ?
C24 Si2 Y1 128.08(14) . . ?
C24 Si2 C23 107.1(2) . . ?
N8 Si3 C21 113.17(15) . . ?
N8 Si3 C22 112.47(16) . . ?
N8 Si3 C20 113.67(17) . . ?
C21 Si3 C22 107.03(19) . . ?
C21 Si3 C20 104.7(2) . . ?
C22 Si3 C20 105.1(2) . . ?
H1A Si1 H1B 103(2) . . ?
N7 Si1 H1A 107.8(15) . . ?
N7 Si1 H1B 115.0(15) . . ?
N7 Si1 C27 114.59(16) . . ?
C27 Si1 H1A 111.1(15) . . ?
C27 Si1 H1B 104.8(14) . . ?
C19 O2 Y1 124.6(2) . . ?
C19 O2 C16 106.2(3) . . ?
C16 O2 Y1 129.2(2) . . ?
N1 N2 B1 120.2(3) . . ?
C4 N2 N1 109.7(3) . . ?
C4 N2 B1 130.0(3) . . ?
Si2 N8 Y1 99.39(12) . . ?
Si2 N8 Si3 124.83(16) . . ?
Si3 N8 Y1 135.77(15) . . ?
N2 N1 Y1 121.69(19) . . ?
C2 N1 Y1 131.9(2) . . ?
C2 N1 N2 105.9(3) . . ?
N5 N6 B1 122.2(3) . . ?
C14 N6 N5 109.8(3) . . ?
C14 N6 B1 128.0(3) . . ?
N3 N4 B1 122.0(3) . . ?
C9 N4 N3 110.1(3) . . ?
C9 N4 B1 127.7(3) . . ?
N4 N3 Y1 119.87(18) . . ?
C7 N3 Y1 133.9(2) . . ?
C7 N3 N4 106.2(3) . . ?
N6 N5 Y1 118.57(18) . . ?
C12 N5 Y1 130.9(2) . . ?
C12 N5 N6 106.2(3) . . ?
Si1 N7 Y1 130.56(16) . . ?
C25 N7 Y1 92.9(2) . . ?
C25 N7 Si1 129.6(2) . . ?
N2 C4 C3 107.8(3) . . ?
N2 C4 C5 122.6(3) . . ?
C3 C4 C5 129.6(3) . . ?
C4 C3 H3 126.7 . . ?
C4 C3 C2 106.5(3) . . ?
C2 C3 H3 126.7 . . ?
N4 C9 C8 107.3(3) . . ?
N4 C9 C10 122.9(3) . . ?
C8 C9 C10 129.7(3) . . ?
N1 C2 C3 110.1(3) . . ?
N1 C2 C1 120.9(3) . . ?
C3 C2 C1 128.9(3) . . ?
Y1 C26 H26 115.5 . . ?
Si2 C26 Y1 81.37(12) . . ?
Si2 C26 H26 115.5 . . ?
C25 C26 Y1 77.5(2) . . ?
C25 C26 Si2 129.1(3) . . ?
C25 C26 H26 115.5 . . ?
N7 C25 Y1 57.49(17) . . ?
N7 C25 C26 120.3(3) . . ?
N7 C25 C33 120.3(3) . . ?
C26 C25 Y1 73.4(2) . . ?
C26 C25 C33 119.3(3) . . ?
C33 C25 Y1 143.5(2) . . ?
C9 C8 H8 126.8 . . ?
C9 C8 C7 106.5(3) . . ?
C7 C8 H8 126.8 . . ?
N6 C14 C13 107.3(3) . . ?
N6 C14 C15 123.0(3) . . ?
C13 C14 C15 129.7(3) . . ?
C4 C5 H5A 109.5 . . ?
C4 C5 H5B 109.5 . . ?
C4 C5 H5C 109.5 . . ?
H5A C5 H5B 109.5 . . ?
H5A C5 H5C 109.5 . . ?
H5B C5 H5C 109.5 . . ?
N3 C7 C8 109.9(3) . . ?
N3 C7 C6 121.7(3) . . ?
C8 C7 C6 128.4(3) . . ?
Si3 C21 H21A 109.5 . . ?
Si3 C21 H21B 109.5 . . ?
Si3 C21 H21C 109.5 . . ?
H21A C21 H21B 109.5 . . ?
H21A C21 H21C 109.5 . . ?
H21B C21 H21C 109.5 . . ?
N5 C12 C13 110.3(3) . . ?
N5 C12 C11 121.6(3) . . ?
C13 C12 C11 128.1(3) . . ?
C37 O1 C40 117.0(5) . . ?
C14 C13 C12 106.5(3) . . ?
C14 C13 H13 126.8 . . ?
C12 C13 H13 126.8 . . ?
Si2 C23 H23A 109.5 . . ?
Si2 C23 H23B 109.5 . . ?
Si2 C23 H23C 109.5 . . ?
H23A C23 H23B 109.5 . . ?
H23A C23 H23C 109.5 . . ?
H23B C23 H23C 109.5 . . ?
C9 C10 H10A 109.5 . . ?
C9 C10 H10B 109.5 . . ?
C9 C10 H10C 109.5 . . ?
H10A C10 H10B 109.5 . . ?
H10A C10 H10C 109.5 . . ?
H10B C10 H10C 109.5 . . ?
C2 C1 H1C 109.5 . . ?
C2 C1 H1D 109.5 . . ?
C2 C1 H1E 109.5 . . ?
H1C C1 H1D 109.5 . . ?
H1C C1 H1E 109.5 . . ?
H1D C1 H1E 109.5 . . ?
C28 C27 Si1 120.4(3) . . ?
C28 C27 C32 116.6(4) . . ?
C32 C27 Si1 123.0(3) . . ?
C7 C6 H6A 109.5 . . ?
C7 C6 H6B 109.5 . . ?
C7 C6 H6C 109.5 . . ?
H6A C6 H6B 109.5 . . ?
H6A C6 H6C 109.5 . . ?
H6B C6 H6C 109.5 . . ?
C25 C33 H33A 109.4 . . ?
C25 C33 H33B 109.4 . . ?
H33A C33 H33B 108.0 . . ?
C34 C33 C25 111.0(3) . . ?
C34 C33 H33A 109.4 . . ?
C34 C33 H33B 109.4 . . ?
C39 C34 C33 121.6(4) . . ?
C39 C34 C35 116.9(4) . . ?
C35 C34 C33 121.5(4) . . ?
C14 C15 H15A 109.5 . . ?
C14 C15 H15B 109.5 . . ?
C14 C15 H15C 109.5 . . ?
H15A C15 H15B 109.5 . . ?
H15A C15 H15C 109.5 . . ?
H15B C15 H15C 109.5 . . ?
C34 C39 H39 118.7 . . ?
C34 C39 C38 122.6(4) . . ?
C38 C39 H39 118.7 . . ?
C27 C28 H28 118.7 . . ?
C29 C28 C27 122.7(4) . . ?
C29 C28 H28 118.7 . . ?
N2 B1 N6 109.4(3) . . ?
N2 B1 N4 110.0(3) . . ?
N2 B1 H1 108.8 . . ?
N6 B1 H1 108.8 . . ?
N4 B1 N6 111.0(3) . . ?
N4 B1 H1 108.8 . . ?
C27 C32 H32 119.6 . . ?
C31 C32 C27 120.8(4) . . ?
C31 C32 H32 119.6 . . ?
O2 C19 H19A 110.5 . . ?
O2 C19 H19B 110.5 . . ?
O2 C19 C18 106.3(3) . . ?
H19A C19 H19B 108.7 . . ?
C18 C19 H19A 110.5 . . ?
C18 C19 H19B 110.5 . . ?
Si2 C24 H24A 109.5 . . ?
Si2 C24 H24B 109.5 . . ?
Si2 C24 H24C 109.5 . . ?
H24A C24 H24B 109.5 . . ?
H24A C24 H24C 109.5 . . ?
H24B C24 H24C 109.5 . . ?
C12 C11 H11A 109.5 . . ?
C12 C11 H11B 109.5 . . ?
C12 C11 H11C 109.5 . . ?
H11A C11 H11B 109.5 . . ?
H11A C11 H11C 109.5 . . ?
H11B C11 H11C 109.5 . . ?
Si3 C22 H22A 109.5 . . ?
Si3 C22 H22B 109.5 . . ?
Si3 C22 H22C 109.5 . . ?
H22A C22 H22B 109.5 . . ?
H22A C22 H22C 109.5 . . ?
H22B C22 H22C 109.5 . . ?
C34 C35 H35 119.6 . . ?
C34 C35 C36 120.8(5) . . ?
C36 C35 H35 119.6 . . ?
H17A C17 H17B 108.9 . . ?
C16 C17 H17A 110.8 . . ?
C16 C17 H17B 110.8 . . ?
C18 C17 H17A 110.8 . . ?
C18 C17 H17B 110.8 . . ?
C18 C17 C16 104.6(4) . . ?
O1 C37 C36 115.8(5) . . ?
C38 C37 O1 124.6(5) . . ?
C38 C37 C36 119.6(4) . . ?
C39 C38 H38 120.4 . . ?
C37 C38 C39 119.2(5) . . ?
C37 C38 H38 120.4 . . ?
O2 C16 C17 105.1(3) . . ?
O2 C16 H16A 110.7 . . ?
O2 C16 H16B 110.7 . . ?
C17 C16 H16A 110.7 . . ?
C17 C16 H16B 110.7 . . ?
H16A C16 H16B 108.8 . . ?
C28 C29 H29 120.3 . . ?
C30 C29 C28 119.4(4) . . ?
C30 C29 H29 120.3 . . ?
C35 C36 H36 119.6 . . ?
C37 C36 C35 120.8(5) . . ?
C37 C36 H36 119.6 . . ?
Si3 C20 H20A 109.5 . . ?
Si3 C20 H20B 109.5 . . ?
Si3 C20 H20C 109.5 . . ?
H20A C20 H20B 109.5 . . ?
H20A C20 H20C 109.5 . . ?
H20B C20 H20C 109.5 . . ?
C32 C31 H31 119.5 . . ?
C30 C31 C32 120.9(5) . . ?
C30 C31 H31 119.5 . . ?
C29 C30 H30 120.2 . . ?
C31 C30 C29 119.6(4) . . ?
C31 C30 H30 120.2 . . ?
C19 C18 C17 106.4(4) . . ?
C19 C18 H18A 110.4 . . ?
C19 C18 H18B 110.4 . . ?
C17 C18 H18A 110.4 . . ?
C17 C18 H18B 110.4 . . ?
H18A C18 H18B 108.6 . . ?
O1 C40 H40A 109.5 . . ?
O1 C40 H40B 109.5 . . ?
O1 C40 H40C 109.5 . . ?
H40A C40 H40B 109.5 . . ?
H40A C40 H40C 109.5 . . ?
H40B C40 H40C 109.5 . . ?

loop_
_geom_bond_atom_site_label_1
_geom_bond_atom_site_label_2
_geom_bond_distance
_geom_bond_site_symmetry_2
_geom_bond_publ_flag
Y1 Si2 3.0484(10) . ?
Y1 O2 2.447(2) . ?
Y1 N8 2.262(3) . ?
Y1 N1 2.481(3) . ?
Y1 N3 2.507(3) . ?
Y1 N5 2.455(3) . ?
Y1 N7 2.326(3) . ?
Y1 C26 2.705(3) . ?
Y1 C25 2.755(3) . ?
Si2 N8 1.707(3) . ?
Si2 C26 1.869(3) . ?
Si2 C23 1.876(4) . ?
Si2 C24 1.872(4) . ?
Si3 N8 1.708(3) . ?
Si3 C21 1.864(4) . ?
Si3 C22 1.880(4) . ?
Si3 C20 1.884(4) . ?
Si1 H1A 1.42(4) . ?
Si1 H1B 1.46(4) . ?
Si1 N7 1.708(3) . ?
Si1 C27 1.865(4) . ?
O2 C19 1.449(4) . ?
O2 C16 1.452(5) . ?
N2 N1 1.375(4) . ?
N2 C4 1.357(4) . ?
N2 B1 1.533(5) . ?
N1 C2 1.341(4) . ?
N6 N5 1.383(4) . ?
N6 C14 1.357(4) . ?
N6 B1 1.543(5) . ?
N4 N3 1.372(4) . ?
N4 C9 1.359(4) . ?
N4 B1 1.541(5) . ?
N3 C7 1.347(4) . ?
N5 C12 1.340(4) . ?
N7 C25 1.362(4) . ?
C4 C3 1.360(5) . ?
C4 C5 1.488(5) . ?
C3 H3 0.9500 . ?
C3 C2 1.385(5) . ?
C9 C8 1.376(5) . ?
C9 C10 1.493(5) . ?
C2 C1 1.496(5) . ?
C26 H26 1.0000 . ?
C26 C25 1.373(5) . ?
C25 C33 1.536(5) . ?
C8 H8 0.9500 . ?
C8 C7 1.388(5) . ?
C14 C13 1.381(5) . ?
C14 C15 1.490(5) . ?
C5 H5A 0.9800 . ?
C5 H5B 0.9800 . ?
C5 H5C 0.9800 . ?
C7 C6 1.487(5) . ?
C21 H21A 0.9800 . ?
C21 H21B 0.9800 . ?
C21 H21C 0.9800 . ?
C12 C13 1.385(5) . ?
C12 C11 1.493(5) . ?
O1 C37 1.377(5) . ?
O1 C40 1.405(8) . ?
C13 H13 0.9500 . ?
C23 H23A 0.9800 . ?
C23 H23B 0.9800 . ?
C23 H23C 0.9800 . ?
C10 H10A 0.9800 . ?
C10 H10B 0.9800 . ?
C10 H10C 0.9800 . ?
C1 H1C 0.9800 . ?
C1 H1D 0.9800 . ?
C1 H1E 0.9800 . ?
C27 C28 1.379(6) . ?
C27 C32 1.392(6) . ?
C6 H6A 0.9800 . ?
C6 H6B 0.9800 . ?
C6 H6C 0.9800 . ?
C33 H33A 0.9900 . ?
C33 H33B 0.9900 . ?
C33 C34 1.512(5) . ?
C34 C39 1.377(6) . ?
C34 C35 1.386(6) . ?
C15 H15A 0.9800 . ?
C15 H15B 0.9800 . ?
C15 H15C 0.9800 . ?
C39 H39 0.9500 . ?
C39 C38 1.396(6) . ?
C28 H28 0.9500 . ?
C28 C29 1.376(6) . ?
B1 H1 1.0000 . ?
C32 H32 0.9500 . ?
C32 C31 1.382(6) . ?
C19 H19A 0.9900 . ?
C19 H19B 0.9900 . ?
C19 C18 1.481(6) . ?
C24 H24A 0.9800 . ?
C24 H24B 0.9800 . ?
C24 H24C 0.9800 . ?
C11 H11A 0.9800 . ?
C11 H11B 0.9800 . ?
C11 H11C 0.9800 . ?
C22 H22A 0.9800 . ?
C22 H22B 0.9800 . ?
C22 H22C 0.9800 . ?
C35 H35 0.9500 . ?
C35 C36 1.388(6) . ?
C17 H17A 0.9900 . ?
C17 H17B 0.9900 . ?
C17 C16 1.535(6) . ?
C17 C18 1.513(6) . ?
C37 C38 1.358(7) . ?
C37 C36 1.377(7) . ?
C38 H38 0.9500 . ?
C16 H16A 0.9900 . ?
C16 H16B 0.9900 . ?
C29 H29 0.9500 . ?
C29 C30 1.370(7) . ?
C36 H36 0.9500 . ?
C20 H20A 0.9800 . ?
C20 H20B 0.9800 . ?
C20 H20C 0.9800 . ?
C31 H31 0.9500 . ?
C31 C30 1.358(7) . ?
C30 H30 0.9500 . ?
C18 H18A 0.9900 . ?
C18 H18B 0.9900 . ?
C40 H40A 0.9800 . ?
C40 H40B 0.9800 . ?
C40 H40C 0.9800 . ?

loop_
_geom_torsion_atom_site_label_1
_geom_torsion_atom_site_label_2
_geom_torsion_atom_site_label_3
_geom_torsion_atom_site_label_4
_geom_torsion
_geom_torsion_site_symmetry_1
_geom_torsion_site_symmetry_2
_geom_torsion_site_symmetry_3
_geom_torsion_site_symmetry_4
_geom_torsion_publ_flag
Y1 Si2 N8 Si3 178.8(3) . . . . ?
Y1 Si2 C26 C25 -66.0(3) . . . . ?
Y1 O2 C19 C18 145.6(3) . . . . ?
Y1 O2 C16 C17 -146.7(3) . . . . ?
Y1 N1 C2 C3 171.5(2) . . . . ?
Y1 N1 C2 C1 -10.4(5) . . . . ?
Y1 N3 C7 C8 175.9(2) . . . . ?
Y1 N3 C7 C6 -5.4(5) . . . . ?
Y1 N5 C12 C13 154.0(2) . . . . ?
Y1 N5 C12 C11 -26.8(5) . . . . ?
Y1 N7 C25 C26 40.2(3) . . . . ?
Y1 N7 C25 C33 -137.0(3) . . . . ?
Y1 C26 C25 N7 -34.6(3) . . . . ?
Y1 C26 C25 C33 142.7(3) . . . . ?
Y1 C25 C33 C34 -159.8(3) . . . . ?
Si2 C26 C25 Y1 67.7(3) . . . . ?
Si2 C26 C25 N7 33.1(5) . . . . ?
Si2 C26 C25 C33 -149.6(3) . . . . ?
Si1 N7 C25 Y1 152.4(3) . . . . ?
Si1 N7 C25 C26 -167.3(3) . . . . ?
Si1 N7 C25 C33 15.4(5) . . . . ?
Si1 C27 C28 C29 178.2(3) . . . . ?
Si1 C27 C32 C31 -179.0(3) . . . . ?
O2 C19 C18 C17 20.9(5) . . . . ?
N2 N1 C2 C3 -0.8(4) . . . . ?
N2 N1 C2 C1 177.3(3) . . . . ?
N2 C4 C3 C2 -0.6(4) . . . . ?
N8 Si2 C26 Y1 -3.56(15) . . . . ?
N8 Si2 C26 C25 -69.6(3) . . . . ?
N1 N2 C4 C3 0.2(4) . . . . ?
N1 N2 C4 C5 -179.6(3) . . . . ?
N1 N2 B1 N6 52.8(4) . . . . ?
N1 N2 B1 N4 -69.3(4) . . . . ?
N6 N5 C12 C13 -1.6(4) . . . . ?
N6 N5 C12 C11 177.6(3) . . . . ?
N6 C14 C13 C12 0.9(4) . . . . ?
N4 N3 C7 C8 -0.5(4) . . . . ?
N4 N3 C7 C6 178.2(3) . . . . ?
N4 C9 C8 C7 -0.4(4) . . . . ?
N3 N4 C9 C8 0.1(4) . . . . ?
N3 N4 C9 C10 -177.9(3) . . . . ?
N3 N4 B1 N2 56.8(4) . . . . ?
N3 N4 B1 N6 -64.4(4) . . . . ?
N5 N6 C14 C13 -1.9(4) . . . . ?
N5 N6 C14 C15 175.2(3) . . . . ?
N5 N6 B1 N2 -76.7(4) . . . . ?
N5 N6 B1 N4 44.8(4) . . . . ?
N5 C12 C13 C14 0.5(4) . . . . ?
N7 Si1 C27 C28 -173.8(3) . . . . ?
N7 Si1 C27 C32 5.0(4) . . . . ?
N7 C25 C33 C34 -84.6(4) . . . . ?
C4 N2 N1 Y1 -172.9(2) . . . . ?
C4 N2 N1 C2 0.4(3) . . . . ?
C4 N2 B1 N6 -121.9(3) . . . . ?
C4 N2 B1 N4 115.9(4) . . . . ?
C4 C3 C2 N1 0.9(4) . . . . ?
C4 C3 C2 C1 -177.0(3) . . . . ?
C9 N4 N3 Y1 -176.8(2) . . . . ?
C9 N4 N3 C7 0.3(4) . . . . ?
C9 N4 B1 N2 -116.6(4) . . . . ?
C9 N4 B1 N6 122.2(3) . . . . ?
C9 C8 C7 N3 0.6(4) . . . . ?
C9 C8 C7 C6 -178.0(4) . . . . ?
C26 Si2 N8 Y1 4.27(17) . . . . ?
C26 Si2 N8 Si3 -176.93(19) . . . . ?
C26 C25 C33 C34 98.1(4) . . . . ?
C25 C33 C34 C39 114.5(4) . . . . ?
C25 C33 C34 C35 -64.8(5) . . . . ?
C14 N6 N5 Y1 -157.0(2) . . . . ?
C14 N6 N5 C12 2.1(4) . . . . ?
C14 N6 B1 N2 104.6(4) . . . . ?
C14 N6 B1 N4 -133.9(3) . . . . ?
C5 C4 C3 C2 179.2(3) . . . . ?
C21 Si3 N8 Y1 -0.8(3) . . . . ?
C21 Si3 N8 Si2 -179.07(19) . . . . ?
O1 C37 C38 C39 179.0(4) . . . . ?
O1 C37 C36 C35 -177.6(4) . . . . ?
C23 Si2 N8 Y1 -115.95(17) . . . . ?
C23 Si2 N8 Si3 62.9(3) . . . . ?
C23 Si2 C26 Y1 120.50(16) . . . . ?
C23 Si2 C26 C25 54.5(4) . . . . ?
C10 C9 C8 C7 177.4(4) . . . . ?
C27 Si1 N7 Y1 -141.15(18) . . . . ?
C27 Si1 N7 C25 76.3(3) . . . . ?
C27 C28 C29 C30 0.6(7) . . . . ?
C27 C32 C31 C30 1.0(7) . . . . ?
C33 C34 C39 C38 -178.6(4) . . . . ?
C33 C34 C35 C36 -179.9(4) . . . . ?
C34 C39 C38 C37 -0.8(6) . . . . ?
C34 C35 C36 C37 -2.2(7) . . . . ?
C15 C14 C13 C12 -175.9(4) . . . . ?
C39 C34 C35 C36 0.8(6) . . . . ?
C28 C27 C32 C31 -0.1(6) . . . . ?
C28 C29 C30 C31 0.3(7) . . . . ?
B1 N2 N1 Y1 11.4(4) . . . . ?
B1 N2 N1 C2 -175.4(3) . . . . ?
B1 N2 C4 C3 175.4(3) . . . . ?
B1 N2 C4 C5 -4.4(5) . . . . ?
B1 N6 N5 Y1 24.1(4) . . . . ?
B1 N6 N5 C12 -176.7(3) . . . . ?
B1 N6 C14 C13 176.9(3) . . . . ?
B1 N6 C14 C15 -6.0(6) . . . . ?
B1 N4 N3 Y1 8.8(4) . . . . ?
B1 N4 N3 C7 -174.1(3) . . . . ?
B1 N4 C9 C8 174.1(3) . . . . ?
B1 N4 C9 C10 -3.9(5) . . . . ?
C32 C27 C28 C29 -0.7(6) . . . . ?
C32 C31 C30 C29 -1.1(7) . . . . ?
C19 O2 C16 C17 32.5(4) . . . . ?
C24 Si2 N8 Y1 120.36(17) . . . . ?
C24 Si2 N8 Si3 -60.8(3) . . . . ?
C24 Si2 C26 Y1 -125.71(15) . . . . ?
C24 Si2 C26 C25 168.3(3) . . . . ?
C11 C12 C13 C14 -178.6(4) . . . . ?
C22 Si3 N8 Y1 -122.2(2) . . . . ?
C22 Si3 N8 Si2 59.5(3) . . . . ?
C35 C34 C39 C38 0.7(6) . . . . ?
C38 C37 C36 C35 2.1(7) . . . . ?
C16 O2 C19 C18 -33.7(5) . . . . ?
C16 C17 C18 C19 -1.0(6) . . . . ?
C36 C37 C38 C39 -0.6(7) . . . . ?
C20 Si3 N8 Y1 118.5(3) . . . . ?
C20 Si3 N8 Si2 -59.8(3) . . . . ?
C18 C17 C16 O2 -19.0(5) . . . . ?
C40 O1 C37 C38 -3.2(7) . . . . ?
C40 O1 C37 C36 176.4(5) . . . . ?
